data_1555166
loop_
_publ_author_name
'Zhang, Haoran'
'Li, Shiwu'
'Kang, Qiang'
'Du, Yu'

_publ_section_title
;
 Chiral-at-metal rhodium(iii) complex catalyzed enantioselective synthesis
 of C2-substituted benzofuran derivatives
;
_journal_issue 21
_journal_name_full 'Organic Chemistry Frontiers'
_journal_page_first 3683
_journal_paper_doi 10.1039/C9QO01022J
_journal_volume 6
_journal_year 2019
_chemical_formula_sum 'C28 H24 Cl N3 O4 S'
_chemical_formula_weight 534.01
_space_group_crystal_system monoclinic
_space_group_IT_number 4
_space_group_name_Hall 'P 2yb'
_space_group_name_H-M_alt 'P 1 21 1'
_atom_sites_solution_hydrogens geom
_audit_creation_method SHELXL-2018/3
_audit_update_record
;
2019-05-10 deposited with the CCDC.	2019-09-18 downloaded from the CCDC.
;
_cell_angle_alpha 90
_cell_angle_beta 112.927(4)
_cell_angle_gamma 90
_cell_formula_units_Z 2
_cell_length_a 9.5954(4)
_cell_length_b 12.6894(4)
_cell_length_c 11.2412(4)
_cell_measurement_reflns_used 3534
_cell_measurement_temperature 100.0(3)
_cell_measurement_theta_max 73.3850
_cell_measurement_theta_min 4.2330
_cell_volume 1260.60(9)
_computing_cell_refinement 'CrysAlisPro 1.171.39.46e (Rigaku OD, 2018)'
_computing_data_collection 'CrysAlisPro 1.171.39.46e (Rigaku OD, 2018)'
_computing_data_reduction 'CrysAlisPro 1.171.39.46e (Rigaku OD, 2018)'
_computing_structure_refinement 'SHELXL-2018/3 (Sheldrick, 2018)'
_computing_structure_solution 'SHELXT 2018/2 (Sheldrick, 2018)'
_diffrn_ambient_temperature 100.0(3)
_diffrn_detector_area_resol_mean 10.5594
_diffrn_measured_fraction_theta_full 1.000
_diffrn_measured_fraction_theta_max 0.982
_diffrn_measurement_device_type 'SuperNova, Dual, Cu at home/near, Atlas'
_diffrn_measurement_method '\w scans'
_diffrn_radiation_type CuK\a
_diffrn_radiation_wavelength 1.54184
_diffrn_reflns_av_R_equivalents 0.0532
_diffrn_reflns_av_unetI/netI 0.0716
_diffrn_reflns_Laue_measured_fraction_full 1.000
_diffrn_reflns_Laue_measured_fraction_max 0.982
_diffrn_reflns_limit_h_max 11
_diffrn_reflns_limit_h_min -11
_diffrn_reflns_limit_k_max 15
_diffrn_reflns_limit_k_min -15
_diffrn_reflns_limit_l_max 13
_diffrn_reflns_limit_l_min -11
_diffrn_reflns_number 9033
_diffrn_reflns_point_group_measured_fraction_full 0.998
_diffrn_reflns_point_group_measured_fraction_max 0.969
_diffrn_reflns_theta_full 67.684
_diffrn_reflns_theta_max 73.351
_diffrn_reflns_theta_min 4.270
_diffrn_source 'micro-focus sealed X-ray tube'
_exptl_absorpt_coefficient_mu 2.456
_exptl_absorpt_correction_T_max 1.00000
_exptl_absorpt_correction_T_min 0.60035
_exptl_absorpt_correction_type multi-scan
_exptl_absorpt_process_details
;
CrysAlisPro 1.171.39.46e (Rigaku Oxford Diffraction, 2018)
Empirical absorption correction using spherical harmonics,
 implemented in SCALE3 ABSPACK scaling algorithm.
;
_exptl_crystal_colour yellow
_exptl_crystal_density_diffrn 1.407
_exptl_crystal_description prism
_exptl_crystal_F_000 556
_exptl_crystal_size_max 0.21
_exptl_crystal_size_mid 0.17
_exptl_crystal_size_min 0.14
_refine_diff_density_max 0.212
_refine_diff_density_min -0.345
_refine_diff_density_rms 0.051
_refine_ls_abs_structure_details
;
 Flack x determined using 1845 quotients [(I+)-(I-)]/[(I+)+(I-)]
 (Parsons, Flack and Wagner, Acta Cryst. B69 (2013) 249-259).
;
_refine_ls_abs_structure_Flack -0.014(13)
_refine_ls_extinction_method none
_refine_ls_goodness_of_fit_ref 1.031
_refine_ls_hydrogen_treatment constr
_refine_ls_matrix_type full
_refine_ls_number_parameters 336
_refine_ls_number_reflns 4900
_refine_ls_number_restraints 1
_refine_ls_restrained_S_all 1.031
_refine_ls_R_factor_all 0.0477
_refine_ls_R_factor_gt 0.0402
_refine_ls_shift/su_max 0.000
_refine_ls_shift/su_mean 0.000
_refine_ls_structure_factor_coef Fsqd
_refine_ls_weighting_details 'w=1/[\s^2^(Fo^2^)+(0.0285P)^2^] where P=(Fo^2^+2Fc^2^)/3'
_refine_ls_weighting_scheme calc
_refine_ls_wR_factor_gt 0.0890
_refine_ls_wR_factor_ref 0.0936
_reflns_Friedel_coverage 0.885
_reflns_Friedel_fraction_full 0.997
_reflns_Friedel_fraction_max 0.955
_reflns_number_gt 4420
_reflns_number_total 4900
_reflns_threshold_expression 'I > 2\s(I)'
_cod_data_source_file c9qo01022j2.cif
_cod_data_source_block Compound-1
_cod_original_sg_symbol_H-M 'P 21'
_cod_database_code 1555166
_shelx_shelxl_version_number 2018/3
_shelx_space_group_comment
;
The symmetry employed for this shelxl refinement is uniquely defined
by the following loop, which should always be used as a source of
symmetry information in preference to the above space-group names.
They are only intended as comments.
;

loop_
_space_group_symop_operation_xyz
'x, y, z'
'-x, y+1/2, -z'

loop_
_atom_site_label
_atom_site_type_symbol
_atom_site_fract_x
_atom_site_fract_y
_atom_site_fract_z
_atom_site_U_iso_or_equiv
_atom_site_adp_type
_atom_site_occupancy
_atom_site_site_symmetry_order
_atom_site_calc_flag
_atom_site_refinement_flags_posn
_atom_site_refinement_flags_adp
Cl1 Cl 0.80627(13) 0.20816(8) 0.78914(9) 0.0288(2) Uani 1 1 d . .
S1 S 0.23319(11) 0.37415(8) 0.16648(9) 0.0192(2) Uani 1 1 d . .
O1 O 0.2419(3) 0.4810(2) 0.6487(3) 0.0260(7) Uani 1 1 d . .
O2 O 0.5677(3) 0.6322(2) 0.4267(2) 0.0189(6) Uani 1 1 d . .
O3 O 0.1892(3) 0.4640(3) 0.0818(3) 0.0260(6) Uani 1 1 d . .
O4 O 0.2206(4) 0.2699(2) 0.1129(3) 0.0264(7) Uani 1 1 d . .
N1 N 0.2049(4) 0.6414(3) 0.8138(3) 0.0193(7) Uani 1 1 d . .
N2 N 0.3628(4) 0.7420(3) 0.7621(3) 0.0204(7) Uani 1 1 d . .
N3 N 0.4089(4) 0.3857(3) 0.2677(3) 0.0181(6) Uani 1 1 d . .
H3 H 0.462578 0.330476 0.299249 0.022 Uiso 1 1 calc R U
C1 C 0.0975(5) 0.5581(4) 0.8102(4) 0.0272(9) Uani 1 1 d . .
H1A H 0.024391 0.550011 0.723428 0.041 Uiso 1 1 calc R U
H1B H 0.046815 0.576842 0.865867 0.041 Uiso 1 1 calc R U
H1C H 0.151050 0.493038 0.839011 0.041 Uiso 1 1 calc R U
C2 C 0.2293(5) 0.7288(3) 0.8864(4) 0.0238(9) Uani 1 1 d . .
H2 H 0.188141 0.744536 0.946732 0.029 Uiso 1 1 calc R U
C3 C 0.3268(5) 0.7905(3) 0.8543(4) 0.0244(9) Uani 1 1 d . .
H3A H 0.362994 0.855951 0.890356 0.029 Uiso 1 1 calc R U
C4 C 0.2868(4) 0.6512(3) 0.7389(4) 0.0172(8) Uani 1 1 d . .
C5 C 0.2921(4) 0.5695(3) 0.6479(4) 0.0176(8) Uani 1 1 d . .
C6 C 0.3574(5) 0.6002(3) 0.5494(4) 0.0195(8) Uani 1 1 d . .
H6A H 0.422628 0.661120 0.580321 0.023 Uiso 1 1 calc R U
H6AB H 0.275862 0.619176 0.468631 0.023 Uiso 1 1 calc R U
C7 C 0.4484(5) 0.5088(3) 0.5260(3) 0.0177(8) Uani 1 1 d . .
H7 H 0.380356 0.447996 0.498382 0.021 Uiso 1 1 calc R U
C8 C 0.5822(4) 0.4763(3) 0.6483(4) 0.0165(7) Uani 1 1 d . .
C9 C 0.6557(5) 0.5465(3) 0.7476(4) 0.0200(8) Uani 1 1 d . .
H9 H 0.624710 0.616541 0.739842 0.024 Uiso 1 1 calc R U
C10 C 0.7752(5) 0.5136(3) 0.8586(4) 0.0222(9) Uani 1 1 d . .
H10 H 0.822753 0.561502 0.924628 0.027 Uiso 1 1 calc R U
C11 C 0.8241(5) 0.4093(3) 0.8717(4) 0.0203(8) Uani 1 1 d . .
H11 H 0.904945 0.386982 0.945221 0.024 Uiso 1 1 calc R U
C12 C 0.7496(5) 0.3398(3) 0.7727(4) 0.0194(8) Uani 1 1 d . .
C13 C 0.6295(4) 0.3707(3) 0.6616(3) 0.0193(7) Uani 1 1 d . .
H13 H 0.580863 0.322077 0.596660 0.023 Uiso 1 1 calc R U
C14 C 0.4949(4) 0.5361(3) 0.4167(4) 0.0170(8) Uani 1 1 d . .
C15 C 0.4726(4) 0.4884(3) 0.3035(4) 0.0171(7) Uani 1 1 d . .
C16 C 0.5305(4) 0.5576(3) 0.2317(4) 0.0187(8) Uani 1 1 d . .
C17 C 0.5359(5) 0.5579(3) 0.1086(4) 0.0216(8) Uani 1 1 d . .
H17 H 0.494637 0.502764 0.051087 0.026 Uiso 1 1 calc R U
C18 C 0.6042(5) 0.6422(4) 0.0752(4) 0.0243(9) Uani 1 1 d . .
H18 H 0.609746 0.643057 -0.005567 0.029 Uiso 1 1 calc R U
C19 C 0.6657(5) 0.7269(4) 0.1603(4) 0.0263(9) Uani 1 1 d . .
H19 H 0.713320 0.781555 0.135667 0.032 Uiso 1 1 calc R U
C20 C 0.6564(5) 0.7305(3) 0.2810(4) 0.0234(9) Uani 1 1 d . .
H20 H 0.692426 0.787252 0.336912 0.028 Uiso 1 1 calc R U
C21 C 0.5895(5) 0.6432(3) 0.3120(4) 0.0185(8) Uani 1 1 d . .
C22 C 0.1263(4) 0.3784(4) 0.2631(3) 0.0198(7) Uani 1 1 d . .
C23 C 0.0345(5) 0.4651(4) 0.2557(4) 0.0255(9) Uani 1 1 d . .
H23 H 0.028939 0.520365 0.199777 0.031 Uiso 1 1 calc R U
C24 C -0.0492(5) 0.4681(4) 0.3332(4) 0.0296(10) Uani 1 1 d . .
H24 H -0.110533 0.525967 0.328813 0.035 Uiso 1 1 calc R U
C25 C -0.0416(5) 0.3858(4) 0.4166(4) 0.0297(10) Uani 1 1 d . .
C26 C 0.0480(5) 0.2987(4) 0.4199(4) 0.0277(10) Uani 1 1 d . .
H26 H 0.051260 0.242514 0.474024 0.033 Uiso 1 1 calc R U
C27 C 0.1328(5) 0.2941(3) 0.3439(4) 0.0234(9) Uani 1 1 d . .
H27 H 0.192776 0.235713 0.347192 0.028 Uiso 1 1 calc R U
C28 C -0.1316(6) 0.3882(5) 0.5005(5) 0.0434(14) Uani 1 1 d . .
H28A H -0.168671 0.458327 0.501645 0.065 Uiso 1 1 calc R U
H28B H -0.068007 0.367487 0.586798 0.065 Uiso 1 1 calc R U
H28C H -0.215436 0.340428 0.466486 0.065 Uiso 1 1 calc R U

loop_
_atom_site_aniso_label
_atom_site_aniso_U_11
_atom_site_aniso_U_22
_atom_site_aniso_U_33
_atom_site_aniso_U_23
_atom_site_aniso_U_13
_atom_site_aniso_U_12
Cl1 0.0340(5) 0.0228(5) 0.0247(5) 0.0011(4) 0.0060(4) 0.0070(4)
S1 0.0175(4) 0.0232(5) 0.0169(4) -0.0015(4) 0.0065(4) -0.0014(4)
O1 0.0273(16) 0.0256(16) 0.0316(15) -0.0028(13) 0.0185(13) -0.0046(13)
O2 0.0221(14) 0.0196(13) 0.0187(13) -0.0008(11) 0.0120(12) -0.0027(11)
O3 0.0205(15) 0.0323(16) 0.0219(14) 0.0075(13) 0.0046(12) 0.0001(13)
O4 0.0281(17) 0.0278(16) 0.0244(14) -0.0105(13) 0.0114(13) -0.0069(13)
N1 0.0188(16) 0.0254(17) 0.0167(15) 0.0021(14) 0.0101(14) 0.0004(14)
N2 0.0187(17) 0.0219(17) 0.0234(17) 0.0003(13) 0.0111(15) 0.0012(13)
N3 0.0153(15) 0.0201(17) 0.0193(15) -0.0010(13) 0.0071(13) 0.0016(14)
C1 0.029(2) 0.032(2) 0.028(2) -0.0018(18) 0.0189(19) -0.0064(19)
C2 0.025(2) 0.031(2) 0.0172(18) -0.0038(16) 0.0094(16) 0.0034(17)
C3 0.024(2) 0.026(2) 0.023(2) -0.0048(17) 0.0081(17) -0.0001(17)
C4 0.0146(18) 0.0209(19) 0.0190(18) 0.0026(15) 0.0098(16) 0.0029(15)
C5 0.0142(18) 0.0226(19) 0.0169(18) -0.0002(15) 0.0072(15) 0.0017(15)
C6 0.021(2) 0.0228(19) 0.0170(18) 0.0017(15) 0.0099(16) 0.0021(16)
C7 0.0186(19) 0.022(2) 0.0150(17) -0.0010(15) 0.0088(15) -0.0006(15)
C8 0.0140(17) 0.0214(19) 0.0173(18) 0.0043(15) 0.0095(15) 0.0033(15)
C9 0.0215(19) 0.0191(19) 0.023(2) 0.0003(15) 0.0124(16) 0.0004(16)
C10 0.020(2) 0.028(2) 0.0202(19) -0.0045(16) 0.0091(17) -0.0034(17)
C11 0.0145(19) 0.030(2) 0.0174(18) 0.0012(15) 0.0068(16) -0.0026(15)
C12 0.0199(19) 0.0206(19) 0.020(2) 0.0045(15) 0.0108(17) 0.0040(15)
C13 0.0204(18) 0.0227(19) 0.0175(17) -0.0015(16) 0.0104(15) -0.0022(17)
C14 0.0158(18) 0.0171(18) 0.0188(19) 0.0019(14) 0.0073(15) 0.0001(14)
C15 0.0125(17) 0.0206(19) 0.0188(18) -0.0016(15) 0.0066(15) -0.0007(15)
C16 0.0144(18) 0.021(2) 0.0214(19) 0.0011(16) 0.0081(15) 0.0035(15)
C17 0.024(2) 0.023(2) 0.0194(19) 0.0008(16) 0.0109(16) 0.0039(17)
C18 0.026(2) 0.031(2) 0.0207(19) 0.0045(17) 0.0142(17) 0.0056(18)
C19 0.026(2) 0.029(2) 0.029(2) 0.0074(17) 0.0161(18) 0.0016(18)
C20 0.023(2) 0.023(2) 0.025(2) 0.0010(16) 0.0103(17) -0.0014(16)
C21 0.0170(18) 0.0247(19) 0.0169(18) 0.0012(16) 0.0099(15) 0.0002(16)
C22 0.0151(17) 0.025(2) 0.0184(17) -0.0044(17) 0.0059(14) -0.0018(17)
C23 0.0178(19) 0.026(2) 0.033(2) 0.0007(18) 0.0103(18) -0.0016(17)
C24 0.017(2) 0.035(3) 0.039(2) -0.013(2) 0.0130(19) -0.0007(19)
C25 0.0171(19) 0.050(3) 0.0228(19) -0.014(2) 0.0086(16) -0.008(2)
C26 0.022(2) 0.041(3) 0.022(2) -0.0004(18) 0.0109(18) -0.0048(19)
C27 0.020(2) 0.029(2) 0.021(2) 0.0018(16) 0.0074(17) 0.0006(17)
C28 0.029(2) 0.069(4) 0.040(3) -0.023(3) 0.022(2) -0.014(3)

loop_
_atom_type_symbol
_atom_type_description
_atom_type_scat_dispersion_real
_atom_type_scat_dispersion_imag
_atom_type_scat_source
C C 0.0181 0.0091 'International Tables Vol C Tables 4.2.6.8 and 6.1.1.4'
H H 0.0000 0.0000 'International Tables Vol C Tables 4.2.6.8 and 6.1.1.4'
N N 0.0311 0.0180 'International Tables Vol C Tables 4.2.6.8 and 6.1.1.4'
O O 0.0492 0.0322 'International Tables Vol C Tables 4.2.6.8 and 6.1.1.4'
Cl Cl 0.3639 0.7018 'International Tables Vol C Tables 4.2.6.8 and 6.1.1.4'
S S 0.3331 0.5567 'International Tables Vol C Tables 4.2.6.8 and 6.1.1.4'

loop_
_geom_angle_atom_site_label_1
_geom_angle_atom_site_label_2
_geom_angle_atom_site_label_3
_geom_angle
O3 S1 O4 119.76(18)
O3 S1 N3 110.32(18)
O4 S1 N3 105.64(18)
O3 S1 C22 107.0(2)
O4 S1 C22 108.2(2)
N3 S1 C22 104.98(17)
C14 O2 C21 105.4(3)
C2 N1 C4 107.1(3)
C2 N1 C1 124.5(3)
C4 N1 C1 128.1(3)
C4 N2 C3 104.9(3)
C15 N3 S1 119.4(3)
N1 C2 C3 106.7(3)
N2 C3 C2 110.1(4)
N2 C4 N1 111.2(3)
N2 C4 C5 125.4(3)
N1 C4 C5 123.4(4)
O1 C5 C4 121.4(3)
O1 C5 C6 121.1(4)
C4 C5 C6 117.5(3)
C5 C6 C7 110.8(3)
C14 C7 C8 112.7(3)
C14 C7 C6 109.6(3)
C8 C7 C6 112.6(3)
C9 C8 C13 119.0(4)
C9 C8 C7 122.5(4)
C13 C8 C7 118.5(3)
C8 C9 C10 120.8(4)
C9 C10 C11 120.5(4)
C12 C11 C10 118.3(4)
C11 C12 C13 122.3(4)
C11 C12 Cl1 118.9(3)
C13 C12 Cl1 118.8(3)
C12 C13 C8 119.1(4)
C15 C14 O2 111.2(3)
C15 C14 C7 132.8(4)
O2 C14 C7 115.9(3)
C14 C15 N3 124.6(4)
C14 C15 C16 107.5(4)
N3 C15 C16 127.8(3)
C21 C16 C17 118.5(4)
C21 C16 C15 105.2(3)
C17 C16 C15 136.3(4)
C18 C17 C16 118.3(4)
C17 C18 C19 121.7(4)
C20 C19 C18 121.2(4)
C21 C20 C19 115.4(4)
C16 C21 C20 125.0(3)
C16 C21 O2 110.7(3)
C20 C21 O2 124.3(4)
C27 C22 C23 121.0(4)
C27 C22 S1 119.4(3)
C23 C22 S1 119.6(3)
C22 C23 C24 119.3(4)
C25 C24 C23 120.6(4)
C24 C25 C26 119.0(4)
C24 C25 C28 121.1(5)
C26 C25 C28 119.9(5)
C25 C26 C27 121.3(4)
C22 C27 C26 118.7(4)

loop_
_geom_bond_atom_site_label_1
_geom_bond_atom_site_label_2
_geom_bond_distance
Cl1 C12 1.744(4)
S1 O3 1.439(3)
S1 O4 1.440(3)
S1 N3 1.632(3)
S1 C22 1.762(4)
O1 C5 1.224(5)
O2 C14 1.388(5)
O2 C21 1.391(4)
N1 C2 1.343(5)
N1 C4 1.363(5)
N1 C1 1.465(5)
N2 C4 1.334(5)
N2 C3 1.361(5)
N3 C15 1.430(5)
C2 C3 1.371(6)
C4 C5 1.472(5)
C5 C6 1.520(5)
C6 C7 1.534(5)
C7 C14 1.503(5)
C7 C8 1.527(5)
C8 C9 1.388(6)
C8 C13 1.405(6)
C9 C10 1.390(6)
C10 C11 1.393(6)
C11 C12 1.381(6)
C12 C13 1.386(6)
C14 C15 1.348(6)
C15 C16 1.442(6)
C16 C21 1.385(6)
C16 C17 1.405(6)
C17 C18 1.381(6)
C18 C19 1.407(6)
C19 C20 1.394(6)
C20 C21 1.390(6)
C22 C27 1.389(6)
C22 C23 1.391(6)
C23 C24 1.396(6)
C24 C25 1.387(7)
C25 C26 1.391(7)
C25 C28 1.507(6)
C26 C27 1.393(6)
